data_4071068
loop_
_publ_author_name
'Jana, Surajit'
'Fr\"ohlich, Roland'
'Hepp, Alexander'
'Mitzel, Norbert W.'

_publ_section_title
;
 An Organocadmium Hydroxylamide
;
_journal_issue 6
_journal_name_full Organometallics
_journal_page_first 1348
_journal_paper_doi 10.1021/om7012343
_journal_volume 27
_journal_year 2008
_chemical_formula_sum 'C35 H80 Cd5 N6 O6'
_chemical_formula_weight 1243.05
_chemical_name_systematic
; 
 ? 
;
_space_group_IT_number 2
_symmetry_cell_setting triclinic
_symmetry_space_group_name_Hall '-P 1'
_symmetry_space_group_name_H-M 'P -1'
_atom_sites_solution_hydrogens geom
_atom_sites_solution_primary direct
_atom_sites_solution_secondary difmap
_audit_creation_method SHELXL-97
_cell_angle_alpha 68.66(1)
_cell_angle_beta 66.65(1)
_cell_angle_gamma 68.36(1)
_cell_formula_units_Z 1
_cell_length_a 10.401(1)
_cell_length_b 11.508(1)
_cell_length_c 12.431(1)
_cell_measurement_reflns_used 3496
_cell_measurement_temperature 223(2)
_cell_measurement_theta_max 27.88
_cell_measurement_theta_min 0.41
_cell_volume 1227.8(2)
_computing_cell_refinement 'Collect (Nonius B.V., 1998)'
_computing_data_collection 'Collect (Nonius B.V., 1998)'
_computing_data_reduction 'Denzo-SMN (Otwinowski & Minor, 1997)'
_computing_molecular_graphics 'XP (BrukerAXS, 2000)'
_computing_publication_material 'SHELXL-97 (Sheldrick, 1997)'
_computing_structure_refinement 'SHELXL-97 (Sheldrick, 1997)'
_computing_structure_solution 'SHELXS-97 (Sheldrick, 1990)'
_diffrn_ambient_temperature 223(2)
_diffrn_measured_fraction_theta_full 0.974
_diffrn_measured_fraction_theta_max 0.974
_diffrn_measurement_device_type 'Nonius KappaCCD'
_diffrn_measurement_method '\w and \f scans'
_diffrn_radiation_monochromator graphite
_diffrn_radiation_source 'rotating anode Nonius FR591'
_diffrn_radiation_type MoK\a
_diffrn_radiation_wavelength 0.71073
_diffrn_reflns_av_R_equivalents 0.035
_diffrn_reflns_av_sigmaI/netI 0.0308
_diffrn_reflns_limit_h_max 13
_diffrn_reflns_limit_h_min -13
_diffrn_reflns_limit_k_max 15
_diffrn_reflns_limit_k_min -13
_diffrn_reflns_limit_l_max 16
_diffrn_reflns_limit_l_min -14
_diffrn_reflns_number 12717
_diffrn_reflns_theta_full 28.11
_diffrn_reflns_theta_max 28.11
_diffrn_reflns_theta_min 2.36
_exptl_absorpt_coefficient_mu 2.172
_exptl_absorpt_correction_T_max 0.8121
_exptl_absorpt_correction_T_min 0.6128
_exptl_absorpt_correction_type multi-scan
_exptl_absorpt_process_details 'Denzo (Otwinowski, Borek, Majewski & Minor, 2003)'
_exptl_crystal_colour colourless
_exptl_crystal_density_diffrn 1.681
_exptl_crystal_density_method 'not measured'
_exptl_crystal_description plate
_exptl_crystal_F_000 620
_exptl_crystal_size_max 0.25
_exptl_crystal_size_mid 0.25
_exptl_crystal_size_min 0.10
_refine_diff_density_max 1.110
_refine_diff_density_min -0.942
_refine_diff_density_rms 0.110
_refine_ls_extinction_method none
_refine_ls_goodness_of_fit_ref 1.033
_refine_ls_hydrogen_treatment riding
_refine_ls_matrix_type full
_refine_ls_number_parameters 266
_refine_ls_number_reflns 5825
_refine_ls_number_restraints 0
_refine_ls_restrained_S_all 1.033
_refine_ls_R_factor_all 0.0363
_refine_ls_R_factor_gt 0.0290
_refine_ls_shift/su_max 0.001
_refine_ls_shift/su_mean 0.000
_refine_ls_structure_factor_coef Fsqd
_refine_ls_weighting_details 'calc w=1/[\s^2^(Fo^2^)+(0.0310P)^2^+1.6820P] where P=(Fo^2^+2Fc^2^)/3'
_refine_ls_weighting_scheme calc
_refine_ls_wR_factor_gt 0.0677
_refine_ls_wR_factor_ref 0.0715
_reflns_number_gt 5100
_reflns_number_total 5825
_reflns_threshold_expression >2sigma(I)
_cod_data_source_file om7012343-file001.cif
_cod_data_source_block fro3825
_cod_original_cell_volume 1227.76(19)
_cod_original_sg_symbol_H-M P-1
_cod_database_code 4071068

loop_
_symmetry_equiv_pos_as_xyz
'x, y, z'
'-x, -y, -z'

loop_
_atom_site_label
_atom_site_type_symbol
_atom_site_fract_x
_atom_site_fract_y
_atom_site_fract_z
_atom_site_U_iso_or_equiv
_atom_site_adp_type
_atom_site_occupancy
_atom_site_symmetry_multiplicity
_atom_site_calc_flag
_atom_site_refinement_flags
_atom_site_disorder_assembly
_atom_site_disorder_group
Cd1 Cd 0.5000 1.0000 0.0000 0.02041(7) Uani 1 2 d S . .
Cd2 Cd 0.32903(2) 0.79512(2) 0.028326(19) 0.02668(7) Uani 1 1 d . . .
Cd3 Cd 0.41927(2) 0.85283(2) 0.308490(18) 0.02636(7) Uani 1 1 d . . .
O2 O 0.2718(2) 0.96714(19) 0.10255(16) 0.0243(4) Uani 1 1 d . . .
O3 O 0.5536(2) 0.79715(18) 0.13541(17) 0.0244(4) Uani 1 1 d . . .
O4 O 0.5214(2) 1.09223(19) 0.12424(16) 0.0233(4) Uani 1 1 d . . .
N2 N 0.2174(3) 0.9555(2) 0.2316(2) 0.0233(5) Uani 1 1 d . . .
N3 N 0.5302(3) 0.6963(2) 0.1073(2) 0.0242(5) Uani 1 1 d . . .
N4 N 0.5645(3) 1.0014(2) 0.2285(2) 0.0233(5) Uani 1 1 d . . .
C2 C 0.1732(4) 0.7034(4) 0.0456(4) 0.0474(9) Uani 1 1 d . . .
H2A H 0.2193 0.6125 0.0487 0.071 Uiso 1 1 calc R . .
H2B H 0.1363 0.7444 -0.0235 0.071 Uiso 1 1 calc R . .
H2C H 0.0936 0.7119 0.1195 0.071 Uiso 1 1 calc R . .
C3 C 0.3904(5) 0.7429(4) 0.4985(3) 0.0502(10) Uani 1 1 d . . .
H3A H 0.3035 0.7890 0.5498 0.075 Uiso 1 1 calc R . .
H3B H 0.4739 0.7326 0.5212 0.075 Uiso 1 1 calc R . .
H3C H 0.3810 0.6584 0.5087 0.075 Uiso 1 1 calc R . .
C21 C 0.1435(4) 1.0886(3) 0.2464(3) 0.0331(7) Uani 1 1 d . . .
H21A H 0.2149 1.1397 0.2061 0.040 Uiso 1 1 calc R . .
H21B H 0.1100 1.0848 0.3329 0.040 Uiso 1 1 calc R . .
C22 C 0.0146(4) 1.1593(4) 0.1969(4) 0.0529(10) Uani 1 1 d . . .
H22A H -0.0264 1.2450 0.2111 0.079 Uiso 1 1 calc R . .
H22B H -0.0584 1.1113 0.2376 0.079 Uiso 1 1 calc R . .
H22C H 0.0467 1.1668 0.1106 0.079 Uiso 1 1 calc R . .
C23 C 0.1151(3) 0.8735(3) 0.2830(3) 0.0326(7) Uani 1 1 d . . .
H23A H 0.1696 0.7859 0.2739 0.039 Uiso 1 1 calc R . .
H23B H 0.0460 0.9078 0.2365 0.039 Uiso 1 1 calc R . .
C24 C 0.0306(4) 0.8659(4) 0.4167(3) 0.0420(8) Uani 1 1 d . . .
H24A H -0.0355 0.8124 0.4443 0.063 Uiso 1 1 calc R . .
H24B H -0.0242 0.9521 0.4266 0.063 Uiso 1 1 calc R . .
H24C H 0.0979 0.8284 0.4640 0.063 Uiso 1 1 calc R . .
C31 C 0.6651(3) 0.6516(3) 0.0131(3) 0.0326(7) Uani 1 1 d . . .
H31A H 0.6788 0.7250 -0.0580 0.039 Uiso 1 1 calc R . .
H31B H 0.6515 0.5863 -0.0117 0.039 Uiso 1 1 calc R . .
C32 C 0.8018(4) 0.5950(4) 0.0500(4) 0.0523(10) Uani 1 1 d . . .
H32A H 0.8832 0.5683 -0.0170 0.078 Uiso 1 1 calc R . .
H32B H 0.7910 0.5207 0.1191 0.078 Uiso 1 1 calc R . .
H32C H 0.8190 0.6596 0.0718 0.078 Uiso 1 1 calc R . .
C33 C 0.5040(4) 0.5927(3) 0.2201(3) 0.0327(7) Uani 1 1 d . . .
H33A H 0.4138 0.6267 0.2788 0.039 Uiso 1 1 calc R . .
H33B H 0.5833 0.5673 0.2546 0.039 Uiso 1 1 calc R . .
C34 C 0.4929(4) 0.4737(3) 0.2011(3) 0.0445(9) Uani 1 1 d . . .
H34A H 0.4759 0.4092 0.2779 0.067 Uiso 1 1 calc R . .
H34B H 0.5827 0.4383 0.1444 0.067 Uiso 1 1 calc R . .
H34C H 0.4130 0.4977 0.1688 0.067 Uiso 1 1 calc R . .
C41 C 0.5427(4) 1.0787(3) 0.3086(3) 0.0325(7) Uani 1 1 d . . .
H41A H 0.5980 1.1436 0.2634 0.039 Uiso 1 1 calc R . .
H41B H 0.5808 1.0221 0.3760 0.039 Uiso 1 1 calc R . .
C42 C 0.3841(4) 1.1466(3) 0.3592(3) 0.0400(8) Uani 1 1 d . . .
H42A H 0.3758 1.1956 0.4118 0.060 Uiso 1 1 calc R . .
H42B H 0.3288 1.0828 0.4051 0.060 Uiso 1 1 calc R . .
H42C H 0.3464 1.2048 0.2929 0.060 Uiso 1 1 calc R . .
C43 C 0.7207(3) 0.9353(3) 0.1857(3) 0.0300(6) Uani 1 1 d . . .
H43A H 0.7779 0.9973 0.1597 0.036 Uiso 1 1 calc R . .
H43B H 0.7384 0.9058 0.1152 0.036 Uiso 1 1 calc R . .
C44 C 0.7716(4) 0.8204(4) 0.2823(3) 0.0456(9) Uani 1 1 d . . .
H44A H 0.8740 0.7806 0.2497 0.068 Uiso 1 1 calc R . .
H44B H 0.7168 0.7578 0.3073 0.068 Uiso 1 1 calc R . .
H44C H 0.7566 0.8492 0.3516 0.068 Uiso 1 1 calc R . .
C51 C -0.1244(4) 0.5186(4) 0.5902(3) 0.097(13) Uani 0.50 1 d PR A -1
H51 H -0.1984 0.5361 0.6609 0.117 Uiso 0.50 1 calc PR B -1
C52 C -0.152(3) 0.496(3) 0.494(3) 0.108(10) Uani 0.50 1 d P A -1
H52 H -0.2482 0.4994 0.5070 0.130 Uiso 0.50 1 calc PR A -1
C53 C -0.061(4) 0.473(2) 0.397(2) 0.100(10) Uani 0.50 1 d P A -1
H53 H -0.0880 0.4649 0.3366 0.120 Uiso 0.50 1 calc PR A -1
C54 C 0.088(3) 0.4607(19) 0.383(2) 0.112(11) Uani 0.50 1 d P A -1
H54 H 0.1629 0.4339 0.3168 0.135 Uiso 0.50 1 calc PR A -1
C55 C 0.121(4) 0.487(3) 0.465(3) 0.104(13) Uani 0.50 1 d P A -1
H55 H 0.2169 0.4880 0.4496 0.125 Uiso 0.50 1 calc PR A -1
C56 C 0.019(2) 0.5121(19) 0.570(3) 0.085(7) Uani 0.50 1 d P A -1
C57 C 0.054(4) 0.538(2) 0.6648(16) 0.115(8) Uani 0.50 1 d P A -1
H57A H 0.1582 0.5118 0.6496 0.173 Uiso 0.50 1 calc PR A -1
H57B H 0.0080 0.4900 0.7446 0.173 Uiso 0.50 1 calc PR A -1
H57C H 0.0181 0.6300 0.6608 0.173 Uiso 0.50 1 calc PR A -1

loop_
_atom_site_aniso_label
_atom_site_aniso_U_11
_atom_site_aniso_U_22
_atom_site_aniso_U_33
_atom_site_aniso_U_23
_atom_site_aniso_U_13
_atom_site_aniso_U_12
Cd1 0.02397(14) 0.02534(14) 0.01446(13) -0.00585(10) -0.00418(11) -0.01023(11)
Cd2 0.03040(12) 0.03154(12) 0.02331(11) -0.00832(8) -0.00621(9) -0.01454(9)
Cd3 0.03118(12) 0.03255(12) 0.01722(10) -0.00516(8) -0.00644(9) -0.01253(9)
O2 0.0255(10) 0.0348(11) 0.0137(9) -0.0090(8) -0.0014(8) -0.0111(9)
O3 0.0282(10) 0.0243(9) 0.0237(10) -0.0077(8) -0.0076(8) -0.0089(8)
O4 0.0296(10) 0.0288(10) 0.0143(9) -0.0049(7) -0.0077(8) -0.0100(8)
N2 0.0245(12) 0.0322(12) 0.0145(10) -0.0078(9) -0.0014(9) -0.0120(10)
N3 0.0278(12) 0.0231(11) 0.0227(12) -0.0077(9) -0.0047(10) -0.0090(10)
N4 0.0297(12) 0.0283(12) 0.0155(11) -0.0060(9) -0.0085(10) -0.0093(10)
C2 0.040(2) 0.058(2) 0.058(2) -0.0229(19) -0.0109(18) -0.0236(18)
C3 0.058(2) 0.068(3) 0.0293(18) 0.0019(17) -0.0193(18) -0.029(2)
C21 0.0346(17) 0.0372(17) 0.0264(15) -0.0155(13) -0.0002(13) -0.0107(14)
C22 0.042(2) 0.049(2) 0.055(2) -0.0187(19) -0.0143(19) 0.0059(18)
C23 0.0304(16) 0.0428(18) 0.0259(15) -0.0106(13) -0.0007(13) -0.0176(14)
C24 0.0374(18) 0.058(2) 0.0263(16) -0.0097(15) 0.0062(14) -0.0257(17)
C31 0.0312(16) 0.0308(15) 0.0302(16) -0.0132(13) -0.0021(13) -0.0044(13)
C32 0.0320(19) 0.047(2) 0.071(3) -0.023(2) -0.0132(19) 0.0017(17)
C33 0.0401(18) 0.0294(15) 0.0254(15) -0.0025(12) -0.0090(14) -0.0112(14)
C34 0.057(2) 0.0304(17) 0.042(2) -0.0057(14) -0.0083(18) -0.0185(16)
C41 0.051(2) 0.0355(16) 0.0238(14) -0.0019(12) -0.0192(14) -0.0221(15)
C42 0.046(2) 0.0466(19) 0.0318(17) -0.0245(15) -0.0037(15) -0.0112(16)
C43 0.0273(15) 0.0384(16) 0.0256(15) -0.0080(12) -0.0087(12) -0.0095(13)
C44 0.0350(18) 0.052(2) 0.044(2) -0.0026(17) -0.0193(16) -0.0069(16)
C51 0.052(10) 0.062(11) 0.12(3) -0.031(14) 0.041(16) -0.019(7)
C52 0.092(12) 0.068(12) 0.13(3) 0.006(13) -0.022(16) -0.024(9)
C53 0.11(2) 0.058(12) 0.076(17) 0.012(12) -0.009(17) -0.011(11)
C54 0.089(16) 0.038(8) 0.106(12) 0.005(8) 0.032(13) 0.006(10)
C55 0.10(2) 0.056(9) 0.082(18) -0.021(11) 0.048(15) -0.012(11)
C56 0.058(12) 0.034(6) 0.114(19) -0.002(8) 0.000(10) -0.007(6)
C57 0.155(19) 0.082(10) 0.088(14) -0.002(12) -0.017(16) -0.051(11)

loop_
_atom_type_symbol
_atom_type_description
_atom_type_scat_dispersion_real
_atom_type_scat_dispersion_imag
_atom_type_scat_source
C C 0.0033 0.0016 'International Tables Vol C Tables 4.2.6.8 and 6.1.1.4'
H H 0.0000 0.0000 'International Tables Vol C Tables 4.2.6.8 and 6.1.1.4'
N N 0.0061 0.0033 'International Tables Vol C Tables 4.2.6.8 and 6.1.1.4'
O O 0.0106 0.0060 'International Tables Vol C Tables 4.2.6.8 and 6.1.1.4'
Cd Cd -0.8075 1.2024 'International Tables Vol C Tables 4.2.6.8 and 6.1.1.4'

loop_
_geom_angle_atom_site_label_1
_geom_angle_atom_site_label_2
_geom_angle_atom_site_label_3
_geom_angle
_geom_angle_site_symmetry_1
_geom_angle_site_symmetry_3
O4 Cd1 O4 180.00(5) 2_675 .
O4 Cd1 O2 100.77(7) 2_675 2_675
O4 Cd1 O2 79.23(7) . 2_675
O4 Cd1 O2 79.23(7) 2_675 .
O4 Cd1 O2 100.77(7) . .
O2 Cd1 O2 180.0 2_675 .
O4 Cd1 O3 88.93(7) 2_675 2_675
O4 Cd1 O3 91.07(7) . 2_675
O2 Cd1 O3 78.76(7) 2_675 2_675
O2 Cd1 O3 101.24(7) . 2_675
O4 Cd1 O3 91.07(7) 2_675 .
O4 Cd1 O3 88.93(7) . .
O2 Cd1 O3 101.24(7) 2_675 .
O2 Cd1 O3 78.76(7) . .
O3 Cd1 O3 180.00(9) 2_675 .
O4 Cd1 Cd2 42.99(5) 2_675 .
O4 Cd1 Cd2 137.01(5) . .
O2 Cd1 Cd2 136.46(5) 2_675 .
O2 Cd1 Cd2 43.54(5) . .
O3 Cd1 Cd2 115.26(5) 2_675 .
O3 Cd1 Cd2 64.74(5) . .
O4 Cd1 Cd2 137.01(5) 2_675 2_675
O4 Cd1 Cd2 42.99(5) . 2_675
O2 Cd1 Cd2 43.54(5) 2_675 2_675
O2 Cd1 Cd2 136.46(5) . 2_675
O3 Cd1 Cd2 64.74(5) 2_675 2_675
O3 Cd1 Cd2 115.26(5) . 2_675
Cd2 Cd1 Cd2 180.0 . 2_675
O4 Cd1 Cd3 61.12(5) 2_675 2_675
O4 Cd1 Cd3 118.88(5) . 2_675
O2 Cd1 Cd3 61.84(5) 2_675 2_675
O2 Cd1 Cd3 118.16(5) . 2_675
O3 Cd1 Cd3 39.33(5) 2_675 2_675
O3 Cd1 Cd3 140.67(5) . 2_675
Cd2 Cd1 Cd3 101.869(11) . 2_675
Cd2 Cd1 Cd3 78.131(11) 2_675 2_675
O4 Cd1 Cd3 118.88(5) 2_675 .
O4 Cd1 Cd3 61.12(5) . .
O2 Cd1 Cd3 118.16(5) 2_675 .
O2 Cd1 Cd3 61.84(5) . .
O3 Cd1 Cd3 140.67(5) 2_675 .
O3 Cd1 Cd3 39.33(5) . .
Cd2 Cd1 Cd3 78.131(11) . .
Cd2 Cd1 Cd3 101.869(11) 2_675 .
Cd3 Cd1 Cd3 180.000(8) 2_675 .
C2 Cd2 O4 136.42(12) . 2_675
C2 Cd2 O2 123.96(12) . .
O4 Cd2 O2 80.67(7) 2_675 .
C2 Cd2 N3 126.29(13) . .
O4 Cd2 N3 84.16(8) 2_675 .
O2 Cd2 N3 89.53(8) . .
C2 Cd2 Cd1 165.80(11) . .
O4 Cd2 Cd1 43.77(5) 2_675 .
O2 Cd2 Cd1 44.40(5) . .
N3 Cd2 Cd1 66.34(6) . .
C3 Cd3 O3 132.02(13) . .
C3 Cd3 N2 120.77(12) . .
O3 Cd3 N2 89.66(7) . .
C3 Cd3 N4 117.34(12) . .
O3 Cd3 N4 82.07(8) . .
N2 Cd3 N4 106.77(8) . .
C3 Cd3 Cd1 173.65(12) . .
O3 Cd3 Cd1 41.99(5) . .
N2 Cd3 Cd1 64.20(6) . .
N4 Cd3 Cd1 62.45(5) . .
N2 O2 Cd2 121.04(15) . .
N2 O2 Cd1 117.85(14) . .
Cd2 O2 Cd1 92.05(7) . .
N3 O3 Cd3 120.17(15) . .
N3 O3 Cd1 112.50(14) . .
Cd3 O3 Cd1 98.69(7) . .
N4 O4 Cd2 121.57(15) . 2_675
N4 O4 Cd1 114.75(14) . .
Cd2 O4 Cd1 93.24(7) 2_675 .
O2 N2 C23 106.3(2) . .
O2 N2 C21 106.2(2) . .
C23 N2 C21 112.0(2) . .
O2 N2 Cd3 107.44(14) . .
C23 N2 Cd3 110.78(18) . .
C21 N2 Cd3 113.60(18) . .
O3 N3 C33 107.5(2) . .
O3 N3 C31 105.9(2) . .
C33 N3 C31 112.1(2) . .
O3 N3 Cd2 106.45(14) . .
C33 N3 Cd2 113.56(19) . .
C31 N3 Cd2 110.85(18) . .
O4 N4 C41 106.3(2) . .
O4 N4 C43 108.0(2) . .
C41 N4 C43 109.8(2) . .
O4 N4 Cd3 105.36(15) . .
C41 N4 Cd3 115.87(18) . .
C43 N4 Cd3 111.04(18) . .
N2 C21 C22 115.7(3) . .
N2 C23 C24 113.6(3) . .
N3 C31 C32 115.7(3) . .
N3 C33 C34 113.1(3) . .
N4 C41 C42 112.9(3) . .
N4 C43 C44 112.8(3) . .
C56 C51 C52 115.1(17) . .
C53 C52 C51 127(3) . .
C52 C53 C54 115(3) . .
C55 C54 C53 121(3) . .
C54 C55 C56 121(3) . .
C55 C56 C51 120(3) . .
C55 C56 C57 122(3) . .
C51 C56 C57 118(2) . .

loop_
_geom_bond_atom_site_label_1
_geom_bond_atom_site_label_2
_geom_bond_distance
_geom_bond_site_symmetry_2
Cd1 O4 2.2809(19) 2_675
Cd1 O4 2.2809(19) .
Cd1 O2 2.305(2) 2_675
Cd1 O2 2.305(2) .
Cd1 O3 2.3490(19) 2_675
Cd1 O3 2.3490(19) .
Cd1 Cd2 3.2919(4) .
Cd1 Cd2 3.2919(4) 2_675
Cd1 Cd3 3.4711(5) 2_675
Cd1 Cd3 3.4711(5) .
Cd2 C2 2.146(4) .
Cd2 O4 2.248(2) 2_675
Cd2 O2 2.269(2) .
Cd2 N3 2.386(2) .
Cd3 C3 2.194(3) .
Cd3 O3 2.225(2) .
Cd3 N2 2.378(2) .
Cd3 N4 2.382(2) .
O2 N2 1.446(3) .
O3 N3 1.449(3) .
O4 N4 1.450(3) .
O4 Cd2 2.248(2) 2_675
N2 C23 1.481(4) .
N2 C21 1.482(4) .
N3 C33 1.477(4) .
N3 C31 1.486(4) .
N4 C41 1.465(4) .
N4 C43 1.483(4) .
C21 C22 1.524(5) .
C23 C24 1.528(4) .
C31 C32 1.508(5) .
C33 C34 1.524(5) .
C41 C42 1.521(5) .
C43 C44 1.518(4) .
C51 C56 1.38(2) .
C51 C52 1.45(3) .
C52 C53 1.26(4) .
C53 C54 1.45(4) .
C54 C55 1.35(5) .
C55 C56 1.36(4) .
C56 C57 1.52(4) .

loop_
_geom_torsion_atom_site_label_1
_geom_torsion_atom_site_label_2
_geom_torsion_atom_site_label_3
_geom_torsion_atom_site_label_4
_geom_torsion
_geom_torsion_site_symmetry_1
_geom_torsion_site_symmetry_4
O4 Cd1 Cd2 C2 -98.2(5) 2_675 .
O4 Cd1 Cd2 C2 81.8(5) . .
O2 Cd1 Cd2 C2 -141.3(5) 2_675 .
O2 Cd1 Cd2 C2 38.7(5) . .
O3 Cd1 Cd2 C2 -40.7(5) 2_675 .
O3 Cd1 Cd2 C2 139.3(5) . .
Cd2 Cd1 Cd2 C2 -178(100) 2_675 .
Cd3 Cd1 Cd2 C2 -79.9(5) 2_675 .
Cd3 Cd1 Cd2 C2 100.1(5) . .
O4 Cd1 Cd2 O4 180.0 . 2_675
O2 Cd1 Cd2 O4 -43.04(10) 2_675 2_675
O2 Cd1 Cd2 O4 136.96(10) . 2_675
O3 Cd1 Cd2 O4 57.55(9) 2_675 2_675
O3 Cd1 Cd2 O4 -122.45(9) . 2_675
Cd2 Cd1 Cd2 O4 -80(100) 2_675 2_675
Cd3 Cd1 Cd2 O4 18.34(7) 2_675 2_675
Cd3 Cd1 Cd2 O4 -161.66(7) . 2_675
O4 Cd1 Cd2 O2 -136.96(10) 2_675 .
O4 Cd1 Cd2 O2 43.04(10) . .
O2 Cd1 Cd2 O2 180.0 2_675 .
O3 Cd1 Cd2 O2 -79.41(9) 2_675 .
O3 Cd1 Cd2 O2 100.59(9) . .
Cd2 Cd1 Cd2 O2 143(100) 2_675 .
Cd3 Cd1 Cd2 O2 -118.62(7) 2_675 .
Cd3 Cd1 Cd2 O2 61.38(7) . .
O4 Cd1 Cd2 N3 107.27(9) 2_675 .
O4 Cd1 Cd2 N3 -72.73(9) . .
O2 Cd1 Cd2 N3 64.23(9) 2_675 .
O2 Cd1 Cd2 N3 -115.77(9) . .
O3 Cd1 Cd2 N3 164.82(8) 2_675 .
O3 Cd1 Cd2 N3 -15.18(8) . .
Cd2 Cd1 Cd2 N3 28(100) 2_675 .
Cd3 Cd1 Cd2 N3 125.61(6) 2_675 .
Cd3 Cd1 Cd2 N3 -54.39(6) . .
O4 Cd1 Cd3 C3 70.8(10) 2_675 .
O4 Cd1 Cd3 C3 -109.2(10) . .
O2 Cd1 Cd3 C3 -51.7(10) 2_675 .
O2 Cd1 Cd3 C3 128.3(10) . .
O3 Cd1 Cd3 C3 -159.4(10) 2_675 .
O3 Cd1 Cd3 C3 20.6(10) . .
Cd2 Cd1 Cd3 C3 85.0(10) . .
Cd2 Cd1 Cd3 C3 -95.0(10) 2_675 .
Cd3 Cd1 Cd3 C3 -56(100) 2_675 .
O4 Cd1 Cd3 O3 50.24(9) 2_675 .
O4 Cd1 Cd3 O3 -129.76(9) . .
O2 Cd1 Cd3 O3 -72.26(9) 2_675 .
O2 Cd1 Cd3 O3 107.74(9) . .
O3 Cd1 Cd3 O3 180.0 2_675 .
Cd2 Cd1 Cd3 O3 64.43(8) . .
Cd2 Cd1 Cd3 O3 -115.57(8) 2_675 .
Cd3 Cd1 Cd3 O3 -77(100) 2_675 .
O4 Cd1 Cd3 N2 -71.59(9) 2_675 .
O4 Cd1 Cd3 N2 108.41(9) . .
O2 Cd1 Cd3 N2 165.90(9) 2_675 .
O2 Cd1 Cd3 N2 -14.10(9) . .
O3 Cd1 Cd3 N2 58.17(10) 2_675 .
O3 Cd1 Cd3 N2 -121.83(10) . .
Cd2 Cd1 Cd3 N2 -57.41(7) . .
Cd2 Cd1 Cd3 N2 122.59(7) 2_675 .
Cd3 Cd1 Cd3 N2 161(100) 2_675 .
O4 Cd1 Cd3 N4 160.55(9) 2_675 .
O4 Cd1 Cd3 N4 -19.45(9) . .
O2 Cd1 Cd3 N4 38.05(9) 2_675 .
O2 Cd1 Cd3 N4 -141.95(9) . .
O3 Cd1 Cd3 N4 -69.69(10) 2_675 .
O3 Cd1 Cd3 N4 110.31(10) . .
Cd2 Cd1 Cd3 N4 174.74(7) . .
Cd2 Cd1 Cd3 N4 -5.26(7) 2_675 .
Cd3 Cd1 Cd3 N4 33(100) 2_675 .
C2 Cd2 O2 N2 66.1(2) . .
O4 Cd2 O2 N2 -153.14(17) 2_675 .
N3 Cd2 O2 N2 -68.98(17) . .
Cd1 Cd2 O2 N2 -124.56(19) . .
C2 Cd2 O2 Cd1 -169.34(14) . .
O4 Cd2 O2 Cd1 -28.58(6) 2_675 .
N3 Cd2 O2 Cd1 55.57(7) . .
O4 Cd1 O2 N2 155.33(17) 2_675 .
O4 Cd1 O2 N2 -24.67(17) . .
O2 Cd1 O2 N2 -166(100) 2_675 .
O3 Cd1 O2 N2 -117.95(16) 2_675 .
O3 Cd1 O2 N2 62.05(16) . .
Cd2 Cd1 O2 N2 127.06(19) . .
Cd2 Cd1 O2 N2 -52.94(19) 2_675 .
Cd3 Cd1 O2 N2 -155.93(14) 2_675 .
Cd3 Cd1 O2 N2 24.07(14) . .
O4 Cd1 O2 Cd2 28.28(6) 2_675 .
O4 Cd1 O2 Cd2 -151.72(6) . .
O2 Cd1 O2 Cd2 67(100) 2_675 .
O3 Cd1 O2 Cd2 115.00(7) 2_675 .
O3 Cd1 O2 Cd2 -65.00(7) . .
Cd2 Cd1 O2 Cd2 180.0 2_675 .
Cd3 Cd1 O2 Cd2 77.01(6) 2_675 .
Cd3 Cd1 O2 Cd2 -102.99(6) . .
C3 Cd3 O3 N3 60.5(2) . .
N2 Cd3 O3 N3 -72.56(17) . .
N4 Cd3 O3 N3 -179.54(17) . .
Cd1 Cd3 O3 N3 -122.46(19) . .
C3 Cd3 O3 Cd1 -177.00(14) . .
N2 Cd3 O3 Cd1 49.90(8) . .
N4 Cd3 O3 Cd1 -57.09(8) . .
O4 Cd1 O3 N3 -9.84(16) 2_675 .
O4 Cd1 O3 N3 170.16(16) . .
O2 Cd1 O3 N3 -111.03(15) 2_675 .
O2 Cd1 O3 N3 68.97(15) . .
O3 Cd1 O3 N3 148(100) 2_675 .
Cd2 Cd1 O3 N3 25.30(13) . .
Cd2 Cd1 O3 N3 -154.70(13) 2_675 .
Cd3 Cd1 O3 N3 -52.15(18) 2_675 .
Cd3 Cd1 O3 N3 127.85(18) . .
O4 Cd1 O3 Cd3 -137.68(8) 2_675 .
O4 Cd1 O3 Cd3 42.32(8) . .
O2 Cd1 O3 Cd3 121.12(7) 2_675 .
O2 Cd1 O3 Cd3 -58.88(7) . .
O3 Cd1 O3 Cd3 20(100) 2_675 .
Cd2 Cd1 O3 Cd3 -102.54(7) . .
Cd2 Cd1 O3 Cd3 77.46(7) 2_675 .
Cd3 Cd1 O3 Cd3 180.0 2_675 .
O4 Cd1 O4 N4 -77.0(3) 2_675 .
O2 Cd1 O4 N4 -98.53(16) 2_675 .
O2 Cd1 O4 N4 81.47(16) . .
O3 Cd1 O4 N4 -176.88(16) 2_675 .
O3 Cd1 O4 N4 3.12(16) . .
Cd2 Cd1 O4 N4 52.88(18) . .
Cd2 Cd1 O4 N4 -127.12(18) 2_675 .
Cd3 Cd1 O4 N4 -147.71(14) 2_675 .
Cd3 Cd1 O4 N4 32.29(14) . .
O4 Cd1 O4 Cd2 50.1(3) 2_675 2_675
O2 Cd1 O4 Cd2 28.59(7) 2_675 2_675
O2 Cd1 O4 Cd2 -151.41(7) . 2_675
O3 Cd1 O4 Cd2 -49.76(7) 2_675 2_675
O3 Cd1 O4 Cd2 130.24(7) . 2_675
Cd2 Cd1 O4 Cd2 180.0 . 2_675
Cd3 Cd1 O4 Cd2 -20.59(8) 2_675 2_675
Cd3 Cd1 O4 Cd2 159.41(8) . 2_675
Cd2 O2 N2 C23 -40.6(3) . .
Cd1 O2 N2 C23 -152.03(18) . .
Cd2 O2 N2 C21 -160.06(18) . .
Cd1 O2 N2 C21 88.5(2) . .
Cd2 O2 N2 Cd3 78.05(16) . .
Cd1 O2 N2 Cd3 -33.38(18) . .
C3 Cd3 N2 O2 -154.47(19) . .
O3 Cd3 N2 O2 -13.61(16) . .
N4 Cd3 N2 O2 68.00(16) . .
Cd1 Cd3 N2 O2 21.02(13) . .
C3 Cd3 N2 C23 -38.7(2) . .
O3 Cd3 N2 C23 102.13(18) . .
N4 Cd3 N2 C23 -176.26(18) . .
Cd1 Cd3 N2 C23 136.76(19) . .
C3 Cd3 N2 C21 88.4(2) . .
O3 Cd3 N2 C21 -130.77(19) . .
N4 Cd3 N2 C21 -49.2(2) . .
Cd1 Cd3 N2 C21 -96.14(19) . .
Cd3 O3 N3 C33 -40.3(3) . .
Cd1 O3 N3 C33 -155.78(18) . .
Cd3 O3 N3 C31 -160.29(17) . .
Cd1 O3 N3 C31 84.2(2) . .
Cd3 O3 N3 Cd2 81.68(15) . .
Cd1 O3 N3 Cd2 -33.78(16) . .
C2 Cd2 N3 O3 -148.88(18) . .
O4 Cd2 N3 O3 65.20(15) 2_675 .
O2 Cd2 N3 O3 -15.47(15) . .
Cd1 Cd2 N3 O3 23.59(12) . .
C2 Cd2 N3 C33 -30.8(2) . .
O4 Cd2 N3 C33 -176.74(19) 2_675 .
O2 Cd2 N3 C33 102.59(19) . .
Cd1 Cd2 N3 C33 141.7(2) . .
C2 Cd2 N3 C31 96.4(2) . .
O4 Cd2 N3 C31 -49.51(19) 2_675 .
O2 Cd2 N3 C31 -130.18(19) . .
Cd1 Cd2 N3 C31 -91.12(18) . .
Cd2 O4 N4 C41 80.7(2) 2_675 .
Cd1 O4 N4 C41 -168.45(18) . .
Cd2 O4 N4 C43 -37.1(3) 2_675 .
Cd1 O4 N4 C43 73.8(2) . .
Cd2 O4 N4 Cd3 -155.85(10) 2_675 .
Cd1 O4 N4 Cd3 -44.98(16) . .
C3 Cd3 N4 O4 -158.75(18) . .
O3 Cd3 N4 O4 67.71(14) . .
N2 Cd3 N4 O4 -19.53(16) . .
Cd1 Cd3 N4 O4 28.41(12) . .
C3 Cd3 N4 C41 -41.6(2) . .
O3 Cd3 N4 C41 -175.2(2) . .
N2 Cd3 N4 C41 97.6(2) . .
Cd1 Cd3 N4 C41 145.5(2) . .
C3 Cd3 N4 C43 84.6(2) . .
O3 Cd3 N4 C43 -48.97(17) . .
N2 Cd3 N4 C43 -136.21(17) . .
Cd1 Cd3 N4 C43 -88.28(17) . .
O2 N2 C21 C22 61.3(3) . .
C23 N2 C21 C22 -54.4(4) . .
Cd3 N2 C21 C22 179.2(2) . .
O2 N2 C23 C24 -172.0(3) . .
C21 N2 C23 C24 -56.4(4) . .
Cd3 N2 C23 C24 71.6(3) . .
O3 N3 C31 C32 61.2(3) . .
C33 N3 C31 C32 -55.8(4) . .
Cd2 N3 C31 C32 176.2(2) . .
O3 N3 C33 C34 -174.1(3) . .
C31 N3 C33 C34 -58.2(4) . .
Cd2 N3 C33 C34 68.4(3) . .
O4 N4 C41 C42 65.0(3) . .
C43 N4 C41 C42 -178.4(3) . .
Cd3 N4 C41 C42 -51.6(3) . .
O4 N4 C43 C44 -169.1(3) . .
C41 N4 C43 C44 75.4(3) . .
Cd3 N4 C43 C44 -54.1(3) . .
C56 C51 C52 C53 -1(3) . .
C51 C52 C53 C54 4(4) . .
C52 C53 C54 C55 -7(3) . .
C53 C54 C55 C56 7(4) . .
C54 C55 C56 C51 -4(4) . .
C54 C55 C56 C57 178(3) . .
C52 C51 C56 C55 0(2) . .
C52 C51 C56 C57 178.3(19) . .
